data_2222795
loop_
_publ_author_name
'Zeng, Wu-Lan'
'Jian, Fang-fang'

_publ_section_title
;
 3-(2-Furylmethylene)-1,5-dioxaspiro[5.5]undecane-2,4-dione
;
_journal_coeditor_code LH2856
_journal_issue 8
_journal_name_full 'Acta Crystallographica Section E'
_journal_page_first o1875
_journal_paper_doi 10.1107/S1600536809026877
_journal_volume 65
_journal_year 2009
_chemical_formula_iupac 'C14 H14 O5'
_chemical_formula_moiety 'C14 H14 O5'
_chemical_formula_sum 'C14 H14 O5'
_chemical_formula_weight 262.25
_chemical_name_systematic
;
3-(2-Furylmethylene)-1,5-dioxaspiro[5.5]undecane-2,4-dione
;
_space_group_IT_number 2
_symmetry_cell_setting triclinic
_symmetry_space_group_name_Hall '-P 1'
_symmetry_space_group_name_H-M 'P -1'
_atom_sites_solution_hydrogens geom
_atom_sites_solution_primary direct
_atom_sites_solution_secondary difmap
_cell_angle_alpha 64.91(3)
_cell_angle_beta 82.38(3)
_cell_angle_gamma 84.76(3)
_cell_formula_units_Z 2
_cell_length_a 7.0634(14)
_cell_length_b 9.5103(19)
_cell_length_c 10.183(2)
_cell_measurement_reflns_used 6043
_cell_measurement_temperature 293(2)
_cell_measurement_theta_max 27.48
_cell_measurement_theta_min 3.47
_cell_volume 613.6(3)
_computing_cell_refinement 'SAINT (Bruker, 1997)'
_computing_data_collection 'SMART (Bruker, 1997)'
_computing_data_reduction 'SAINT (Bruker, 1997)'
_computing_molecular_graphics 'SHELXTL (Sheldrick, 2008)'
_computing_publication_material 'SHELXTL (Sheldrick, 2008)'
_computing_structure_refinement 'SHELXL97 (Sheldrick, 2008)'
_computing_structure_solution 'SHELXS97 (Sheldrick, 2008)'
_diffrn_ambient_temperature 293(2)
_diffrn_measured_fraction_theta_full 0.990
_diffrn_measured_fraction_theta_max 0.990
_diffrn_measurement_device_type 'Bruker SMART CCD'
_diffrn_measurement_method \w
_diffrn_radiation_monochromator graphite
_diffrn_radiation_source 'fine-focus sealed tube'
_diffrn_radiation_type MoK\a
_diffrn_radiation_wavelength 0.71073
_diffrn_reflns_av_R_equivalents 0.0305
_diffrn_reflns_av_sigmaI/netI 0.0458
_diffrn_reflns_limit_h_max 9
_diffrn_reflns_limit_h_min -9
_diffrn_reflns_limit_k_max 12
_diffrn_reflns_limit_k_min -12
_diffrn_reflns_limit_l_max 13
_diffrn_reflns_limit_l_min -13
_diffrn_reflns_number 6043
_diffrn_reflns_theta_full 27.48
_diffrn_reflns_theta_max 27.48
_diffrn_reflns_theta_min 3.47
_diffrn_standards_interval_count 200
_diffrn_standards_interval_time 0
_diffrn_standards_number 3
_exptl_absorpt_coefficient_mu 0.108
_exptl_absorpt_correction_type none
_exptl_crystal_colour colorless
_exptl_crystal_density_diffrn 1.420
_exptl_crystal_density_method 'not measured'
_exptl_crystal_description block
_exptl_crystal_F_000 276
_exptl_crystal_size_max 0.18
_exptl_crystal_size_mid 0.15
_exptl_crystal_size_min 0.12
_refine_diff_density_max 0.476
_refine_diff_density_min -0.346
_refine_ls_extinction_method none
_refine_ls_goodness_of_fit_ref 1.113
_refine_ls_hydrogen_treatment constr
_refine_ls_matrix_type full
_refine_ls_number_parameters 172
_refine_ls_number_reflns 2779
_refine_ls_number_restraints 0
_refine_ls_restrained_S_all 1.113
_refine_ls_R_factor_all 0.1257
_refine_ls_R_factor_gt 0.0740
_refine_ls_shift/su_max 0.000
_refine_ls_shift/su_mean 0.000
_refine_ls_structure_factor_coef Fsqd
_refine_ls_weighting_details 'calc w=1/[\s^2^(Fo^2^)+(0.1559P)^2^+0.0401P] where P=(Fo^2^+2Fc^2^)/3'
_refine_ls_weighting_scheme calc
_refine_ls_wR_factor_gt 0.2381
_refine_ls_wR_factor_ref 0.2849
_reflns_number_gt 1456
_reflns_number_total 2779
_reflns_threshold_expression I>2\s(I)
_cod_data_source_file lh2856.cif
_cod_data_source_block I
_cod_depositor_comments
;
The following automatic conversions were performed:
'_symmetry_cell_setting' value 'Triclinic' changed to 'triclinic'
according to '/home/saulius/struct/CIF-dictionaries/cif_core.dic'
dictionary named 'cif_core.dic' version 2.4.1 from 2010-06-29.

Automatic conversion script
Id: cif_fix_enum 1527 2010-12-29 10:47:43Z saulius 

The following automatic conversions were performed:

'_symmetry_cell_setting' value 'Triclinic' changed to 'triclinic'
according to /home/saulius/struct/CIF-dictionaries/cif_core.dic
dictionary named 'cif_core.dic' version 2.4.1 from 2010-06-29.

Automatic conversion script
Id: cif_fix_values 1715 2011-07-08 13:25:40Z adriana 
;
_cod_original_cell_volume 613.6(2)
_cod_database_code 2222795
_cod_database_fobs_code 2222795

loop_
_symmetry_equiv_pos_as_xyz
'x, y, z'
'-x, -y, -z'

loop_
_atom_site_type_symbol
_atom_site_label
_atom_site_fract_x
_atom_site_fract_y
_atom_site_fract_z
_atom_site_U_iso_or_equiv
_atom_site_adp_type
_atom_site_calc_flag
_atom_site_refinement_flags
_atom_site_occupancy
_atom_site_disorder_assembly
_atom_site_disorder_group
O O2 0.2535(3) 0.2890(3) 0.7823(3) 0.0604(7) Uani d . 1 . .
O O1 0.0683(3) 0.4802(3) 0.8363(3) 0.0619(7) Uani d . 1 . .
O O4 0.1675(3) 0.1935(4) 0.6368(3) 0.0709(8) Uani d . 1 . .
O O5 -0.4171(3) 0.3169(3) 0.4940(3) 0.0651(7) Uani d . 1 . .
O O3 -0.2004(4) 0.5790(3) 0.7400(3) 0.0726(8) Uani d . 1 . .
C C9 -0.0519(5) 0.3713(4) 0.6897(4) 0.0539(8) Uani d . 1 . .
C C2 0.3594(5) 0.3844(4) 0.9383(4) 0.0611(9) Uani d . 1 . .
H H2A 0.3191 0.4343 1.0035 0.073 Uiso calc R 1 . .
H H2B 0.4318 0.4577 0.8525 0.073 Uiso calc R 1 . .
C C7 -0.0735(5) 0.4822(4) 0.7561(4) 0.0550(8) Uani d . 1 . .
C C8 0.1248(4) 0.2756(4) 0.7003(4) 0.0524(8) Uani d . 1 . .
C C10 -0.2000(5) 0.3676(4) 0.6195(4) 0.0556(9) Uani d . 1 . .
H H10A -0.3012 0.4351 0.6257 0.067 Uiso calc R 1 . .
C C1 0.1860(5) 0.3406(4) 0.8941(4) 0.0553(8) Uani d . 1 . .
C C13 -0.2757(5) 0.1442(5) 0.4174(4) 0.0637(9) Uani d . 1 . .
H H13A -0.2541 0.0765 0.3723 0.076 Uiso calc R 1 . .
C C6 0.0755(5) 0.2159(4) 1.0210(4) 0.0591(9) Uani d . 1 . .
H H6A -0.0295 0.1863 0.9867 0.071 Uiso calc R 1 . .
H H6B 0.0224 0.2560 1.0918 0.071 Uiso calc R 1 . .
C C11 -0.2361(4) 0.2852(4) 0.5395(4) 0.0542(8) Uani d . 1 . .
C C14 -0.4363(6) 0.2284(5) 0.4246(5) 0.0697(10) Uani d . 1 . .
H H14A -0.5473 0.2254 0.3860 0.084 Uiso calc R 1 . .
C C5 0.2062(6) 0.0738(5) 1.0931(5) 0.0708(11) Uani d . 1 . .
H H5A 0.1356 -0.0024 1.1779 0.085 Uiso calc R 1 . .
H H5B 0.2478 0.0272 1.0254 0.085 Uiso calc R 1 . .
C C4 0.3771(6) 0.1165(5) 1.1386(5) 0.0770(12) Uani d . 1 . .
H H4A 0.3361 0.1520 1.2146 0.092 Uiso calc R 1 . .
H H4B 0.4608 0.0251 1.1787 0.092 Uiso calc R 1 . .
C C3 0.4854(5) 0.2409(5) 1.0140(5) 0.0751(12) Uani d . 1 . .
H H3A 0.5407 0.2005 0.9440 0.090 Uiso calc R 1 . .
H H3B 0.5893 0.2702 1.0496 0.090 Uiso calc R 1 . .
C C12 -0.1479(5) 0.1787(5) 0.4913(4) 0.0654(10) Uani d . 1 . .
H H12A -0.0241 0.1369 0.5055 0.078 Uiso calc R 1 . .

loop_
_atom_site_aniso_label
_atom_site_aniso_U_11
_atom_site_aniso_U_22
_atom_site_aniso_U_33
_atom_site_aniso_U_12
_atom_site_aniso_U_13
_atom_site_aniso_U_23
O2 0.0605(14) 0.0740(17) 0.0588(14) 0.0104(11) -0.0124(11) -0.0400(13)
O1 0.0783(16) 0.0523(15) 0.0644(15) 0.0134(11) -0.0225(12) -0.0321(12)
O4 0.0637(14) 0.089(2) 0.0877(19) 0.0176(13) -0.0172(13) -0.0652(17)
O5 0.0641(14) 0.0686(17) 0.0778(17) 0.0096(11) -0.0223(12) -0.0433(14)
O3 0.0799(17) 0.0654(17) 0.0807(18) 0.0260(13) -0.0212(14) -0.0403(15)
C9 0.0649(19) 0.0522(19) 0.0511(18) 0.0083(14) -0.0129(14) -0.0280(16)
C2 0.065(2) 0.060(2) 0.067(2) -0.0029(16) -0.0113(16) -0.0333(18)
C7 0.0639(19) 0.0490(19) 0.0562(19) 0.0063(14) -0.0102(15) -0.0264(16)
C8 0.0567(18) 0.056(2) 0.0497(17) 0.0035(14) -0.0042(13) -0.0288(16)
C10 0.0621(19) 0.055(2) 0.0515(18) 0.0086(14) -0.0084(14) -0.0254(16)
C1 0.070(2) 0.052(2) 0.0520(18) 0.0160(15) -0.0160(15) -0.0307(16)
C13 0.079(2) 0.060(2) 0.067(2) 0.0098(17) -0.0219(17) -0.0397(19)
C6 0.0599(19) 0.059(2) 0.066(2) -0.0009(15) -0.0098(16) -0.0322(18)
C11 0.0547(18) 0.0522(19) 0.061(2) 0.0055(13) -0.0150(14) -0.0279(17)
C14 0.074(2) 0.072(3) 0.084(3) 0.0043(18) -0.0272(19) -0.049(2)
C5 0.089(3) 0.053(2) 0.066(2) 0.0002(18) -0.0142(19) -0.0202(19)
C4 0.093(3) 0.066(3) 0.077(3) 0.018(2) -0.036(2) -0.031(2)
C3 0.063(2) 0.079(3) 0.101(3) 0.0110(19) -0.028(2) -0.052(3)
C12 0.067(2) 0.065(2) 0.077(2) 0.0113(17) -0.0228(18) -0.041(2)

loop_
_atom_type_symbol
_atom_type_description
_atom_type_scat_dispersion_real
_atom_type_scat_dispersion_imag
_atom_type_scat_source
C C 0.0033 0.0016 'International Tables Vol C Tables 4.2.6.8 and 6.1.1.4'
H H 0.0000 0.0000 'International Tables Vol C Tables 4.2.6.8 and 6.1.1.4'
O O 0.0106 0.0060 'International Tables Vol C Tables 4.2.6.8 and 6.1.1.4'

loop_
_geom_angle_atom_site_label_1
_geom_angle_atom_site_label_2
_geom_angle_atom_site_label_3
_geom_angle_site_symmetry_1
_geom_angle_site_symmetry_3
_geom_angle
_geom_angle_publ_flag
C8 O2 C1 . . 118.6(2) ?
C7 O1 C1 . . 117.9(3) ?
C14 O5 C11 . . 107.2(3) ?
C10 C9 C8 . . 124.7(3) ?
C10 C9 C7 . . 116.0(3) ?
C8 C9 C7 . . 119.3(3) ?
C1 C2 C3 . . 110.5(3) ?
C1 C2 H2A . . 109.5 ?
C3 C2 H2A . . 109.5 ?
C1 C2 H2B . . 109.5 ?
C3 C2 H2B . . 109.5 ?
H2A C2 H2B . . 108.1 ?
O3 C7 O1 . . 117.7(3) ?
O3 C7 C9 . . 125.2(3) ?
O1 C7 C9 . . 117.0(3) ?
O4 C8 O2 . . 118.5(3) ?
O4 C8 C9 . . 125.1(3) ?
O2 C8 C9 . . 116.3(3) ?
C9 C10 C11 . . 134.7(3) ?
C9 C10 H10A . . 112.7 ?
C11 C10 H10A . . 112.7 ?
O2 C1 O1 . . 110.2(3) ?
O2 C1 C2 . . 106.7(3) ?
O1 C1 C2 . . 106.3(3) ?
O2 C1 C6 . . 111.0(3) ?
O1 C1 C6 . . 110.2(3) ?
C2 C1 C6 . . 112.3(3) ?
C14 C13 C12 . . 106.0(4) ?
C14 C13 H13A . . 127.0 ?
C12 C13 H13A . . 127.0 ?
C1 C6 C5 . . 110.3(3) ?
C1 C6 H6A . . 109.6 ?
C5 C6 H6A . . 109.6 ?
C1 C6 H6B . . 109.6 ?
C5 C6 H6B . . 109.6 ?
H6A C6 H6B . . 108.1 ?
C12 C11 O5 . . 107.1(3) ?
C12 C11 C10 . . 140.0(3) ?
O5 C11 C10 . . 112.9(3) ?
O5 C14 C13 . . 111.5(3) ?
O5 C14 H14A . . 124.2 ?
C13 C14 H14A . . 124.2 ?
C4 C5 C6 . . 111.3(3) ?
C4 C5 H5A . . 109.4 ?
C6 C5 H5A . . 109.4 ?
C4 C5 H5B . . 109.4 ?
C6 C5 H5B . . 109.4 ?
H5A C5 H5B . . 108.0 ?
C3 C4 C5 . . 111.9(3) ?
C3 C4 H4A . . 109.2 ?
C5 C4 H4A . . 109.2 ?
C3 C4 H4B . . 109.2 ?
C5 C4 H4B . . 109.2 ?
H4A C4 H4B . . 107.9 ?
C4 C3 C2 . . 112.3(3) ?
C4 C3 H3A . . 109.1 ?
C2 C3 H3A . . 109.1 ?
C4 C3 H3B . . 109.1 ?
C2 C3 H3B . . 109.1 ?
H3A C3 H3B . . 107.9 ?
C11 C12 C13 . . 108.1(3) ?
C11 C12 H12A . . 125.9 ?
C13 C12 H12A . . 125.9 ?

loop_
_geom_bond_atom_site_label_1
_geom_bond_atom_site_label_2
_geom_bond_site_symmetry_2
_geom_bond_distance
_geom_bond_publ_flag
O2 C8 . 1.361(4) n
O2 C1 . 1.433(4) n
O1 C7 . 1.368(4) n
O1 C1 . 1.438(4) n
O4 C8 . 1.206(4) n
O5 C14 . 1.333(5) n
O5 C11 . 1.382(4) n
O3 C7 . 1.199(4) n
C9 C10 . 1.354(5) ?
C9 C8 . 1.463(5) ?
C9 C7 . 1.463(5) ?
C2 C1 . 1.507(5) ?
C2 C3 . 1.522(6) ?
C2 H2A . 0.9700 ?
C2 H2B . 0.9700 ?
C10 C11 . 1.405(5) ?
C10 H10A . 0.9300 ?
C1 C6 . 1.512(5) ?
C13 C14 . 1.340(5) ?
C13 C12 . 1.390(5) ?
C13 H13A . 0.9300 ?
C6 C5 . 1.525(5) ?
C6 H6A . 0.9700 ?
C6 H6B . 0.9700 ?
C11 C12 . 1.371(5) ?
C14 H14A . 0.9300 ?
C5 C4 . 1.495(6) ?
C5 H5A . 0.9700 ?
C5 H5B . 0.9700 ?
C4 C3 . 1.493(6) ?
C4 H4A . 0.9700 ?
C4 H4B . 0.9700 ?
C3 H3A . 0.9700 ?
C3 H3B . 0.9700 ?
C12 H12A . 0.9300 ?

loop_
_geom_hbond_atom_site_label_D
_geom_hbond_atom_site_label_H
_geom_hbond_atom_site_label_A
_geom_hbond_site_symmetry_A
_geom_hbond_distance_DH
_geom_hbond_distance_HA
_geom_hbond_distance_DA
_geom_hbond_angle_DHA
_geom_hbond_publ_flag
C2 H2A O3 2_567 0.97 2.59 3.470(4) 151 yes
C14 H14A O3 2_466 0.93 2.50 3.230(2) 135 yes
C10 H10A O3 . 0.93 2.34 2.764(3) 107 no
C12 H12A O4 . 0.93 2.27 2.879(2) 122 no

loop_
_cod_related_entry_id
_cod_related_entry_database
_cod_related_entry_code
1 ChemSpider 24742837
